data_2214719
loop_
_publ_author_name
'Hu, Xiang-Yang'
'Ren, Yan-Ping'
'Ng, Seik Weng'

_publ_section_title
;Poly[[(<i>{\m</i>}~4~-iminiodiacetato)bis(<i>{\m</i>}~3~-iminodiacetato)lanthanum(III)nickel(II)]
 monohydrate]
;
_journal_coeditor_code HJ3046
_journal_issue 8
_journal_name_full 'Acta Crystallographica Section E'
_journal_page_first m2124
_journal_page_last m2125
_journal_paper_doi 10.1107/S1600536807032904
_journal_volume 63
_journal_year 2007
_chemical_formula_iupac '[La Ni (C4 H5 N O4)2 (C4 H6 N O4)], H2 O'
_chemical_formula_moiety 'C12 H16 La N3 Ni O12, H2 O'
_chemical_formula_sum 'C12 H18 La N3 Ni O13'
_chemical_formula_weight 609.91
_chemical_name_systematic
;Poly[[(\m~4~-iminiodiacetato)bis(\m~3~-iminodiacetato)lanthanum(III)nickel(II)]
monohydrate]
;
_space_group_IT_number 15
_symmetry_cell_setting monoclinic
_symmetry_space_group_name_Hall '-C 2yc'
_symmetry_space_group_name_H-M 'C 1 2/c 1'
_atom_sites_solution_hydrogens geom
_atom_sites_solution_primary direct
_atom_sites_solution_secondary difmap
_audit_creation_method SHELXL-97
_cell_angle_alpha 90.00
_cell_angle_beta 114.7320(10)
_cell_angle_gamma 90.00
_cell_formula_units_Z 4
_cell_length_a 9.7390(4)
_cell_length_b 23.8590(10)
_cell_length_c 8.5312(4)
_cell_measurement_reflns_used 6635
_cell_measurement_temperature 173(2)
_cell_measurement_theta_max 28.3
_cell_measurement_theta_min 2.5
_cell_volume 1800.50(14)
_computing_cell_refinement 'SAINT (Bruker, 2002)'
_computing_data_collection 'SMART (Bruker, 2002)'
_computing_data_reduction SAINT
_computing_molecular_graphics 'X-Seed (Barbour, 2001)'
_computing_publication_material 'publCIF (Westrip, 2007)'
_computing_structure_refinement 'SHELXL97 (Sheldrick, 1997)'
_computing_structure_solution 'SHELXS97 (Sheldrick, 1997)'
_diffrn_ambient_temperature 173(2)
_diffrn_measured_fraction_theta_full 0.99
_diffrn_measured_fraction_theta_max 0.99
_diffrn_measurement_device_type 'Bruker APEX area-detector diffractometer'
_diffrn_measurement_method '\f and \w scans'
_diffrn_radiation_monochromator graphite
_diffrn_radiation_source 'fine-focus sealed tube'
_diffrn_radiation_type MoK\a
_diffrn_radiation_wavelength 0.71073
_diffrn_reflns_av_R_equivalents 0.020
_diffrn_reflns_av_sigmaI/netI 0.018
_diffrn_reflns_limit_h_max 12
_diffrn_reflns_limit_h_min -12
_diffrn_reflns_limit_k_max 30
_diffrn_reflns_limit_k_min -30
_diffrn_reflns_limit_l_max 11
_diffrn_reflns_limit_l_min -11
_diffrn_reflns_number 7464
_diffrn_reflns_theta_full 27.5
_diffrn_reflns_theta_max 27.5
_diffrn_reflns_theta_min 1.7
_diffrn_standards_decay_% 0
_diffrn_standards_interval_count 0
_diffrn_standards_interval_time 0
_diffrn_standards_number 0
_exptl_absorpt_coefficient_mu 3.466
_exptl_absorpt_correction_T_max 0.681
_exptl_absorpt_correction_T_min 0.531
_exptl_absorpt_correction_type multi-scan
_exptl_absorpt_process_details '(SADABS; Sheldrick, 1996)'
_exptl_crystal_colour Blue
_exptl_crystal_density_diffrn 2.250
_exptl_crystal_density_method 'not measured'
_exptl_crystal_description Column
_exptl_crystal_F_000 1200
_exptl_crystal_size_max 0.29
_exptl_crystal_size_mid 0.12
_exptl_crystal_size_min 0.12
_refine_diff_density_max 1.07
_refine_diff_density_min -0.59
_refine_ls_extinction_method none
_refine_ls_goodness_of_fit_ref 1.25
_refine_ls_hydrogen_treatment constr
_refine_ls_matrix_type full
_refine_ls_number_parameters 142
_refine_ls_number_reflns 2049
_refine_ls_number_restraints 6
_refine_ls_restrained_S_all 1.26
_refine_ls_R_factor_all 0.024
_refine_ls_R_factor_gt 0.024
_refine_ls_shift/su_max 0.001
_refine_ls_shift/su_mean <0.001
_refine_ls_structure_factor_coef Fsqd
_refine_ls_weighting_details 'calc w=1/[\s^2^(Fo^2^)+(0.0250P)^2^+7.2608P] where P=(Fo^2^+2Fc^2^)/3'
_refine_ls_weighting_scheme calc
_refine_ls_wR_factor_gt 0.062
_refine_ls_wR_factor_ref 0.062
_reflns_number_gt 2046
_reflns_number_total 2049
_reflns_threshold_expression I>2\s(I)
_cod_data_source_file hj3046.cif
_cod_data_source_block I
_cod_original_cell_volume 1800.50(10)
_cod_original_sg_symbol_H-M 'C 2/c'
_cod_database_code 2214719
_cod_database_fobs_code 2214719

loop_
_symmetry_equiv_pos_as_xyz
'x, y, z'
'-x, y, -z+1/2'
'x+1/2, y+1/2, z'
'-x+1/2, y+1/2, -z+1/2'
'-x, -y, -z'
'x, -y, z-1/2'
'-x+1/2, -y+1/2, -z'
'x+1/2, -y+1/2, z-1/2'

loop_
_atom_site_type_symbol
_atom_site_label
_atom_site_fract_x
_atom_site_fract_y
_atom_site_fract_z
_atom_site_U_iso_or_equiv
_atom_site_adp_type
_atom_site_calc_flag
_atom_site_refinement_flags
_atom_site_occupancy
_atom_site_disorder_assembly
_atom_site_disorder_group
La La1 0.5000 0.506465(9) 0.7500 0.01011(8) Uani d S 1 . .
Ni Ni1 0.5000 0.66141(2) 0.7500 0.01438(12) Uani d S 1 . .
O O1 0.3730(3) 0.58240(9) 1.0855(3) 0.0192(5) Uani d . 1 . .
O O2 0.4288(2) 0.59806(9) 0.8602(3) 0.0160(4) Uani d . 1 . .
O O3 0.2951(3) 0.66506(9) 0.5435(3) 0.0201(5) Uani d . 1 . .
O O4 0.0546(3) 0.68604(11) 0.4774(4) 0.0313(6) Uani d . 1 . .
O O5 0.6443(2) 0.47668(9) 0.5902(3) 0.0148(4) Uani d . 1 . .
O O6 0.7921(2) 0.45955(9) 0.4593(3) 0.0175(4) Uani d . 1 . .
O O1w 0.958(3) 0.4153(7) 0.255(4) 0.175(8) Uani d PU 0.50 A -1
H H1w1 0.9572 0.4361 0.3381 0.262 Uiso d P 0.50 B -1
H H1w2 1.0410 0.4162 0.2436 0.262 Uiso d P 0.50 C -1
N N1 0.3913(3) 0.71032(10) 0.8677(3) 0.0166(5) Uani d . 1 . .
H H1n 0.4419 0.7416 0.9068 0.020 Uiso calc R 1 . .
N N2 1.0000 0.40180(15) 0.7500 0.0144(7) Uani d S 1 . .
H H2n1 0.9617 0.3800 0.6587 0.017 Uiso calc PR 0.50 . .
H H2n2 1.0383 0.3800 0.8413 0.017 Uiso calc PR 0.50 . .
C C1 0.3964(3) 0.61346(12) 0.9834(4) 0.0151(5) Uani d . 1 . .
C C2 0.3938(4) 0.67636(13) 1.0123(4) 0.0224(7) Uani d . 1 . .
H H2A 0.3035 0.6855 1.0327 0.027 Uiso calc R 1 . .
H H2B 0.4842 0.6866 1.1176 0.027 Uiso calc R 1 . .
C C3 0.2385(4) 0.72313(14) 0.7375(4) 0.0217(6) Uani d . 1 . .
H H3A 0.2335 0.7633 0.7064 0.026 Uiso calc R 1 . .
H H3B 0.1652 0.7167 0.7883 0.026 Uiso calc R 1 . .
C C4 0.1924(4) 0.68802(13) 0.5741(4) 0.0200(6) Uani d . 1 . .
C C5 0.7663(3) 0.45831(12) 0.5895(4) 0.0137(5) Uani d . 1 . .
C C6 0.8756(3) 0.43440(13) 0.7608(4) 0.0169(6) Uani d . 1 . .
H H6A 0.9192 0.4656 0.8434 0.020 Uiso calc R 1 . .
H H6B 0.8191 0.4100 0.8070 0.020 Uiso calc R 1 . .

loop_
_atom_site_aniso_label
_atom_site_aniso_U_11
_atom_site_aniso_U_22
_atom_site_aniso_U_33
_atom_site_aniso_U_12
_atom_site_aniso_U_13
_atom_site_aniso_U_23
La1 0.01116(12) 0.01078(12) 0.00888(12) 0.000 0.00465(9) 0.000
Ni1 0.0187(3) 0.0133(3) 0.0114(2) 0.000 0.0065(2) 0.000
O1 0.0244(12) 0.0185(11) 0.0194(11) 0.0046(8) 0.0137(10) 0.0052(8)
O2 0.0205(10) 0.0138(10) 0.0156(10) 0.0006(8) 0.0096(9) 0.0005(8)
O3 0.0241(11) 0.0190(11) 0.0139(10) 0.0018(9) 0.0048(9) -0.0010(8)
O4 0.0216(12) 0.0256(13) 0.0340(14) 0.0035(10) -0.0008(11) -0.0099(11)
O5 0.0124(9) 0.0201(10) 0.0121(9) 0.0036(8) 0.0052(8) 0.0011(8)
O6 0.0168(10) 0.0225(11) 0.0148(10) 0.0021(8) 0.0082(8) 0.0010(8)
O1w 0.169(12) 0.198(11) 0.168(10) 0.028(8) 0.082(9) -0.011(8)
N1 0.0220(13) 0.0115(11) 0.0160(12) -0.0005(9) 0.0077(11) -0.0004(9)
N2 0.0115(16) 0.0148(16) 0.0150(16) 0.000 0.0038(13) 0.000
C1 0.0139(13) 0.0169(14) 0.0119(13) 0.0022(10) 0.0029(11) 0.0008(10)
C2 0.0375(19) 0.0163(15) 0.0182(15) 0.0020(13) 0.0165(14) -0.0005(12)
C3 0.0230(16) 0.0201(15) 0.0204(15) 0.0057(12) 0.0075(13) -0.0019(12)
C4 0.0248(16) 0.0136(14) 0.0177(15) 0.0015(12) 0.0052(13) 0.0012(11)
C5 0.0130(13) 0.0129(13) 0.0145(13) -0.0007(10) 0.0052(11) -0.0004(10)
C6 0.0119(13) 0.0242(15) 0.0154(14) 0.0047(11) 0.0065(11) 0.0040(11)

loop_
_atom_type_symbol
_atom_type_description
_atom_type_scat_dispersion_real
_atom_type_scat_dispersion_imag
_atom_type_scat_source
C C 0.0033 0.0016 'International Tables Vol C Tables 4.2.6.8 and 6.1.1.4'
H H 0.0000 0.0000 'International Tables Vol C Tables 4.2.6.8 and 6.1.1.4'
N N 0.0061 0.0033 'International Tables Vol C Tables 4.2.6.8 and 6.1.1.4'
O O 0.0106 0.0060 'International Tables Vol C Tables 4.2.6.8 and 6.1.1.4'
Ni Ni 0.3393 1.1124 'International Tables Vol C Tables 4.2.6.8 and 6.1.1.4'
La La -0.2871 2.4523 'International Tables Vol C Tables 4.2.6.8 and 6.1.1.4'

loop_
_geom_angle_atom_site_label_1
_geom_angle_atom_site_label_2
_geom_angle_atom_site_label_3
_geom_angle_site_symmetry_1
_geom_angle_site_symmetry_3
_geom_angle
O5 La1 O5 2_656 . 146.10(10)
O5 La1 O1 2_656 6_565 78.79(7)
O5 La1 O1 . 6_565 73.20(7)
O5 La1 O1 2_656 5_667 73.20(7)
O5 La1 O1 . 5_667 78.79(7)
O1 La1 O1 6_565 5_667 68.03(11)
O5 La1 O2 2_656 . 74.83(7)
O5 La1 O2 . . 138.99(7)
O1 La1 O2 6_565 . 139.33(7)
O1 La1 O2 5_667 . 130.01(7)
O5 La1 O2 2_656 2_656 138.99(7)
O5 La1 O2 . 2_656 74.83(7)
O1 La1 O2 6_565 2_656 130.01(7)
O1 La1 O2 5_667 2_656 139.33(7)
O2 La1 O2 . 2_656 64.59(9)
O5 La1 O5 2_656 5_666 119.13(8)
O5 La1 O5 . 5_666 66.48(8)
O1 La1 O5 6_565 5_666 67.37(7)
O1 La1 O5 5_667 5_666 129.37(7)
O2 La1 O5 . 5_666 99.69(6)
O2 La1 O5 2_656 5_666 65.00(7)
O5 La1 O5 2_656 6_566 66.48(8)
O5 La1 O5 . 6_566 119.13(8)
O1 La1 O5 6_565 6_566 129.37(7)
O1 La1 O5 5_667 6_566 67.37(7)
O2 La1 O5 . 6_566 65.00(7)
O2 La1 O5 2_656 6_566 99.69(7)
O5 La1 O5 5_666 6_566 162.69(9)
O5 La1 O6 2_656 6_566 113.67(6)
O5 La1 O6 . 6_566 76.65(7)
O1 La1 O6 6_565 6_566 136.56(7)
O1 La1 O6 5_667 6_566 76.04(7)
O2 La1 O6 . 6_566 82.97(7)
O2 La1 O6 2_656 6_566 68.16(7)
O5 La1 O6 5_666 6_566 125.93(6)
O5 La1 O6 6_566 6_566 47.57(6)
O5 La1 O6 2_656 5_666 76.65(7)
O5 La1 O6 . 5_666 113.67(6)
O1 La1 O6 6_565 5_666 76.04(7)
O1 La1 O6 5_667 5_666 136.56(7)
O2 La1 O6 . 5_666 68.16(7)
O2 La1 O6 2_656 5_666 82.97(7)
O5 La1 O6 5_666 5_666 47.57(6)
O5 La1 O6 6_566 5_666 125.93(6)
O6 La1 O6 6_566 5_666 145.99(9)
O3 Ni1 O3 . 2_656 175.11(13)
O3 Ni1 O2 . 2_656 91.83(9)
O3 Ni1 O2 2_656 2_656 91.78(9)
O3 Ni1 O2 . . 91.78(9)
O3 Ni1 O2 2_656 . 91.83(9)
O2 Ni1 O2 2_656 . 84.85(12)
O3 Ni1 N1 . . 83.21(10)
O3 Ni1 N1 2_656 . 94.06(10)
O2 Ni1 N1 2_656 . 165.47(10)
O2 Ni1 N1 . . 81.68(9)
O3 Ni1 N1 . 2_656 94.06(10)
O3 Ni1 N1 2_656 2_656 83.21(10)
O2 Ni1 N1 2_656 2_656 81.68(9)
O2 Ni1 N1 . 2_656 165.47(9)
N1 Ni1 N1 . 2_656 112.22(14)
C1 O1 La1 . 5_667 134.0(2)
C1 O2 Ni1 . . 114.52(19)
C1 O2 La1 . . 137.87(19)
Ni1 O2 La1 . . 105.28(8)
C4 O3 Ni1 . . 114.5(2)
C5 O5 La1 . . 149.69(19)
C5 O5 La1 . 5_666 96.62(17)
La1 O5 La1 . 5_666 113.52(8)
C5 O6 La1 . 5_666 92.63(17)
H1w1 O1w H1w2 . . 114
C2 N1 C3 . . 113.9(3)
C2 N1 Ni1 . . 105.16(18)
C3 N1 Ni1 . . 108.01(19)
C2 N1 H1n . . 109.9
C3 N1 H1n . . 109.9
Ni1 N1 H1n . . 109.9
C6 N2 C6 . 2_756 116.3(3)
C6 N2 H2n1 . . 108.2
C6 N2 H2n1 2_756 . 108.2
C6 N2 H2n2 . . 108.2
C6 N2 H2n2 2_756 . 108.2
H2n1 N2 H2n2 . . 107.4
O1 C1 O2 . . 126.3(3)
O1 C1 C2 . . 117.2(3)
O2 C1 C2 . . 116.4(3)
N1 C2 C1 . . 113.8(3)
N1 C2 H2A . . 108.8
C1 C2 H2A . . 108.8
N1 C2 H2B . . 108.8
C1 C2 H2B . . 108.8
H2A C2 H2B . . 107.7
N1 C3 C4 . . 113.3(3)
N1 C3 H3A . . 108.9
C4 C3 H3A . . 108.9
N1 C3 H3B . . 108.9
C4 C3 H3B . . 108.9
H3A C3 H3B . . 107.7
O4 C4 O3 . . 125.0(3)
O4 C4 C3 . . 116.7(3)
O3 C4 C3 . . 118.2(3)
O6 C5 O5 . . 122.5(3)
O6 C5 C6 . . 123.4(3)
O5 C5 C6 . . 114.1(2)
N2 C6 C5 . . 113.8(2)
N2 C6 H6A . . 108.8
C5 C6 H6A . . 108.8
N2 C6 H6B . . 108.8
C5 C6 H6B . . 108.8
H6A C6 H6B . . 107.7

loop_
_geom_bond_atom_site_label_1
_geom_bond_atom_site_label_2
_geom_bond_site_symmetry_2
_geom_bond_distance
_geom_bond_publ_flag
La1 O1 5_667 2.558(2) yes
La1 O1 6_565 2.558(2) yes
La1 O2 . 2.585(2) yes
La1 O2 2_656 2.585(2) yes
La1 O5 . 2.438(2) yes
La1 O5 2_656 2.438(2) yes
La1 O5 5_666 2.673(2) yes
La1 O5 6_566 2.673(2) yes
La1 O6 5_666 2.773(2) yes
La1 O6 6_566 2.773(2) yes
Ni1 O2 . 2.048(2) yes
Ni1 O2 2_656 2.048(2) ?
Ni1 O3 . 2.038(2) yes
Ni1 O3 2_656 2.038(2) ?
Ni1 N1 . 2.093(3) yes
Ni1 N1 2_656 2.093(3) ?
O1 C1 . 1.235(4) ?
O1 La1 5_667 2.558(2) ?
O2 C1 . 1.272(4) ?
O3 C4 . 1.260(4) ?
O4 C4 . 1.248(4) ?
O5 C5 . 1.269(3) ?
O5 La1 5_666 2.673(2) ?
O6 C5 . 1.238(4) ?
O6 La1 5_666 2.773(2) ?
O1w H1w1 . 0.87 ?
O1w H1w2 . 0.856 ?
N1 C2 . 1.468(4) ?
N1 C3 . 1.469(4) ?
N1 H1n . 0.8800 ?
N2 C6 . 1.475(3) ?
N2 C6 2_756 1.475(3) ?
N2 H2n1 . 0.8800 ?
N2 H2n2 . 0.8800 ?
C1 C2 . 1.523(4) ?
C2 H2A . 0.9900 ?
C2 H2B . 0.9900 ?
C3 C4 . 1.524(4) ?
C3 H3A . 0.9900 ?
C3 H3B . 0.9900 ?
C5 C6 . 1.514(4) ?
C6 H6A . 0.9900 ?
C6 H6B . 0.9900 ?

loop_
_geom_hbond_atom_site_label_D
_geom_hbond_atom_site_label_H
_geom_hbond_atom_site_label_A
_geom_hbond_site_symmetry_A
_geom_hbond_distance_DH
_geom_hbond_distance_HA
_geom_hbond_distance_DA
_geom_hbond_angle_DHA
_geom_hbond_publ_flag
N1 H1n O4 8_566 0.88 2.00 2.877(4) 176 no
N2 H2n1 O4 5_666 0.88 1.92 2.752(4) 156 no
N2 H2n2 O4 6_666 0.88 1.92 2.752(4) 156 no
O1w H1w1 O6 . 0.87 2.31 3.01(2) 138 no

loop_
_geom_torsion_atom_site_label_1
_geom_torsion_atom_site_label_2
_geom_torsion_atom_site_label_3
_geom_torsion_atom_site_label_4
_geom_torsion_site_symmetry_1
_geom_torsion_site_symmetry_4
_geom_torsion
O3 Ni1 O2 C1 . . -102.5(2)
O3 Ni1 O2 C1 2_656 . 74.2(2)
O2 Ni1 O2 C1 2_656 . 165.8(2)
N1 Ni1 O2 C1 . . -19.6(2)
N1 Ni1 O2 C1 2_656 . 143.8(3)
O3 Ni1 O2 La1 . . 91.68(9)
O3 Ni1 O2 La1 2_656 . -91.62(9)
O2 Ni1 O2 La1 2_656 . 0.0
N1 Ni1 O2 La1 . . 174.55(10)
N1 Ni1 O2 La1 2_656 . -22.0(4)
O5 La1 O2 C1 2_656 . 25.4(3)
O5 La1 O2 C1 . . -151.7(3)
O1 La1 O2 C1 6_565 . 76.8(3)
O1 La1 O2 C1 5_667 . -26.4(3)
O2 La1 O2 C1 2_656 . -160.6(3)
O5 La1 O2 C1 5_666 . 143.2(3)
O5 La1 O2 C1 6_566 . -45.3(3)
O6 La1 O2 C1 6_566 . -91.5(3)
O6 La1 O2 C1 5_666 . 106.9(3)
O5 La1 O2 Ni1 2_656 . -173.97(10)
O5 La1 O2 Ni1 . . 8.89(15)
O1 La1 O2 Ni1 6_565 . -122.63(10)
O1 La1 O2 Ni1 5_667 . 134.23(9)
O2 La1 O2 Ni1 2_656 . 0.0
O5 La1 O2 Ni1 5_666 . -56.24(9)
O5 La1 O2 Ni1 6_566 . 115.28(10)
O6 La1 O2 Ni1 6_566 . 69.12(9)
O6 La1 O2 Ni1 5_666 . -92.54(9)
O2 Ni1 O3 C4 2_656 . 159.8(2)
O2 Ni1 O3 C4 . . 74.9(2)
N1 Ni1 O3 C4 . . -6.5(2)
N1 Ni1 O3 C4 2_656 . -118.5(2)
O5 La1 O5 C5 2_656 . -78.8(4)
O1 La1 O5 C5 6_565 . -114.4(4)
O1 La1 O5 C5 5_667 . -44.2(4)
O2 La1 O5 C5 . . 96.2(4)
O2 La1 O5 C5 2_656 . 104.6(4)
O5 La1 O5 C5 5_666 . 173.5(4)
O5 La1 O5 C5 6_566 . 11.8(4)
O6 La1 O5 C5 6_566 . 33.9(4)
O6 La1 O5 C5 5_666 . 179.6(4)
C5 La1 O5 C5 6_566 . 25.2(4)
C5 La1 O5 C5 5_666 . 174.8(3)
O5 La1 O5 La1 2_656 5_666 107.71(8)
O1 La1 O5 La1 6_565 5_666 72.12(9)
O1 La1 O5 La1 5_667 5_666 142.32(10)
O2 La1 O5 La1 . 5_666 -77.24(12)
O2 La1 O5 La1 2_656 5_666 -68.93(8)
O5 La1 O5 La1 5_666 5_666 0.0
O5 La1 O5 La1 6_566 5_666 -161.70(9)
O6 La1 O5 La1 6_566 5_666 -139.55(9)
O6 La1 O5 La1 5_666 5_666 6.16(11)
O3 Ni1 N1 C2 . . 117.8(2)
O3 Ni1 N1 C2 2_656 . -66.3(2)
O2 Ni1 N1 C2 2_656 . 47.2(5)
O2 Ni1 N1 C2 . . 25.0(2)
N1 Ni1 N1 C2 2_656 . -150.6(2)
O3 Ni1 N1 C3 . . -4.2(2)
O3 Ni1 N1 C3 2_656 . 171.7(2)
O2 Ni1 N1 C3 2_656 . -74.9(4)
O2 Ni1 N1 C3 . . -97.0(2)
N1 Ni1 N1 C3 2_656 . 87.4(2)
La1 O1 C1 O2 5_667 . 42.4(5)
La1 O1 C1 C2 5_667 . -134.4(3)
Ni1 O2 C1 O1 . . -168.5(2)
La1 O2 C1 O1 . . -9.1(5)
Ni1 O2 C1 C2 . . 8.3(3)
La1 O2 C1 C2 . . 167.7(2)
C3 N1 C2 C1 . . 89.9(3)
Ni1 N1 C2 C1 . . -28.2(3)
O1 C1 C2 N1 . . -168.1(3)
O2 C1 C2 N1 . . 14.7(4)
C2 N1 C3 C4 . . -103.8(3)
Ni1 N1 C3 C4 . . 12.7(3)
Ni1 O3 C4 O4 . . -166.8(3)
Ni1 O3 C4 C3 . . 16.0(4)
N1 C3 C4 O4 . . 162.7(3)
N1 C3 C4 O3 . . -19.9(4)
La1 O6 C5 O5 5_666 . -8.2(3)
La1 O6 C5 C6 5_666 . 171.1(3)
La1 O5 C5 O6 . . -165.4(3)
La1 O5 C5 O6 5_666 . 8.6(3)
La1 O5 C5 C6 . . 15.2(5)
La1 O5 C5 C6 5_666 . -170.8(2)
C6 N2 C6 C5 2_756 . 77.8(2)
O6 C5 C6 N2 . . -12.6(4)
O5 C5 C6 N2 . . 166.8(3)
